data_2217040
loop_
_publ_author_name
'Jasinski, Jerry P.'
'Butcher, Ray J.'
'Yathirajan, H. S.'
'Narayana, B.'
'Sreevidya, T. V.'

_publ_section_title
;
 Redetermination of dihydroartemisinin at 103(2) K
;
_journal_coeditor_code FJ2084
_journal_issue 1
_journal_name_full 'Acta Crystallographica Section E'
_journal_page_first o89
_journal_page_last o90
_journal_paper_doi 10.1107/S1600536807063180
_journal_volume 64
_journal_year 2008
_chemical_formula_iupac 'C15 H24 O5'
_chemical_formula_moiety 'C15 H24 O5'
_chemical_formula_sum 'C15 H24 O5'
_chemical_formula_weight 284.34
_chemical_name_systematic
;
Dihydroartemisinin
;
_space_group_IT_number 19
_symmetry_cell_setting orthorhombic
_symmetry_space_group_name_Hall 'P 2ac 2ab'
_symmetry_space_group_name_H-M 'P 21 21 21'
_atom_sites_solution_hydrogens geom
_atom_sites_solution_primary direct
_atom_sites_solution_secondary difmap
_cell_angle_alpha 90.00
_cell_angle_beta 90.00
_cell_angle_gamma 90.00
_cell_formula_units_Z 4
_cell_length_a 5.5910(6)
_cell_length_b 14.1309(14)
_cell_length_c 18.8062(19)
_cell_measurement_reflns_used 4650
_cell_measurement_temperature 103(2)
_cell_measurement_theta_max 29.64
_cell_measurement_theta_min 2.60
_cell_volume 1485.8(3)
_computing_cell_refinement 'APEX2 (Bruker, 2006)'
_computing_data_collection 'APEX2 (Bruker, 2006)'
_computing_data_reduction 'SAINT (Bruker, 2006)'
_computing_molecular_graphics 'SHELXTL (Bruker, 2000)'
_computing_publication_material 'SHELXTL (Bruker, 2000)'
_computing_structure_refinement 'SHELXL97 (Sheldrick, 1997)'
_computing_structure_solution 'SHELXS90 (Sheldrick, 1990)'
_diffrn_ambient_temperature 103(2)
_diffrn_measured_fraction_theta_full 0.991
_diffrn_measured_fraction_theta_max 0.952
_diffrn_measurement_device_type 'Bruker APEXII CCD area-detector'
_diffrn_measurement_method '\f and \w'
_diffrn_radiation_monochromator graphite
_diffrn_radiation_source 'fine-focus sealed tube'
_diffrn_radiation_type MoK\a
_diffrn_radiation_wavelength 0.71073
_diffrn_reflns_av_R_equivalents 0.0444
_diffrn_reflns_av_sigmaI/netI 0.0296
_diffrn_reflns_limit_h_max 7
_diffrn_reflns_limit_h_min -5
_diffrn_reflns_limit_k_max 19
_diffrn_reflns_limit_k_min -19
_diffrn_reflns_limit_l_max 26
_diffrn_reflns_limit_l_min -26
_diffrn_reflns_number 16573
_diffrn_reflns_theta_full 25.00
_diffrn_reflns_theta_max 30.48
_diffrn_reflns_theta_min 1.80
_diffrn_standards_decay_% 0
_diffrn_standards_number 0
_exptl_absorpt_coefficient_mu 0.094
_exptl_absorpt_correction_T_max 0.9916
_exptl_absorpt_correction_T_min 0.9396
_exptl_absorpt_correction_type multi-scan
_exptl_absorpt_process_details '(SADABS; Sheldrick, 1996)'
_exptl_crystal_colour colorless
_exptl_crystal_density_diffrn 1.271
_exptl_crystal_density_method 'not measured'
_exptl_crystal_description needle
_exptl_crystal_F_000 616
_exptl_crystal_size_max 0.67
_exptl_crystal_size_mid 0.11
_exptl_crystal_size_min 0.09
_refine_diff_density_max 0.372
_refine_diff_density_min -0.218
_refine_ls_extinction_method none
_refine_ls_goodness_of_fit_ref 1.056
_refine_ls_hydrogen_treatment constr
_refine_ls_matrix_type full
_refine_ls_number_parameters 185
_refine_ls_number_reflns 2475
_refine_ls_number_restraints 0
_refine_ls_restrained_S_all 1.056
_refine_ls_R_factor_all 0.0490
_refine_ls_R_factor_gt 0.0377
_refine_ls_shift/su_max 0.002
_refine_ls_shift/su_mean 0.000
_refine_ls_structure_factor_coef Fsqd
_refine_ls_weighting_details 'calc w=1/[\s^2^(Fo^2^)+(0.0434P)^2^+0.5149P] where P=(Fo^2^+2Fc^2^)/3'
_refine_ls_weighting_scheme calc
_refine_ls_wR_factor_gt 0.0891
_refine_ls_wR_factor_ref 0.1002
_reflns_number_gt 2130
_reflns_number_total 2475
_reflns_threshold_expression I>2\s(I)
_cod_data_source_file fj2084.cif
_cod_data_source_block I
_cod_depositor_comments
;
The following automatic conversions were performed:
'_symmetry_cell_setting' value 'Orthorhombic' changed to 'orthorhombic'
according to '/home/saulius/struct/CIF-dictionaries/cif_core.dic'
dictionary named 'cif_core.dic' version 2.4.1 from 2010-06-29.

Automatic conversion script
Id: cif_fix_enum 1527 2010-12-29 10:47:43Z saulius 

The following automatic conversions were performed:

'_symmetry_cell_setting' value 'Orthorhombic' changed to
'orthorhombic' according to
/home/saulius/struct/CIF-dictionaries/cif_core.dic dictionary named
'cif_core.dic' version 2.4.1 from 2010-06-29.

Automatic conversion script
Id: cif_fix_values 1715 2011-07-08 13:25:40Z adriana 
;
_cod_database_code 2217040
_cod_database_fobs_code 2217040

loop_
_symmetry_equiv_pos_as_xyz
'x, y, z'
'-x+1/2, -y, z+1/2'
'-x, y+1/2, -z+1/2'
'x+1/2, -y+1/2, -z'

loop_
_atom_site_type_symbol
_atom_site_label
_atom_site_fract_x
_atom_site_fract_y
_atom_site_fract_z
_atom_site_U_iso_or_equiv
_atom_site_adp_type
_atom_site_calc_flag
_atom_site_refinement_flags
_atom_site_occupancy
O O1 0.2493(3) 0.35457(10) 0.85285(7) 0.0212(3) Uani d . 1
O O2 0.1910(3) 0.31049(9) 0.96710(6) 0.0187(3) Uani d . 1
O O3 -0.1579(3) 0.36796(11) 0.87194(7) 0.0250(3) Uani d . 1
O O4 -0.1419(3) 0.45439(10) 0.91529(7) 0.0229(3) Uani d . 1
O O5 0.4123(3) 0.34511(9) 1.06918(7) 0.0198(3) Uani d . 1
H H5 0.4953 0.2959 1.0648 0.024 Uiso calc R 1
C C1 0.1042(4) 0.47570(13) 0.93520(9) 0.0178(4) Uani d . 1
C C2 0.0886(4) 0.50052(13) 1.01511(9) 0.0195(4) Uani d . 1
H H2A -0.0458 0.5467 1.0205 0.023 Uiso calc R 1
C C3 0.3158(4) 0.55071(13) 1.04118(10) 0.0238(4) Uani d . 1
H H3A 0.2942 0.5701 1.0914 0.029 Uiso calc R 1
H H3B 0.4523 0.5062 1.0390 0.029 Uiso calc R 1
C C4 0.3716(5) 0.63737(13) 0.99635(10) 0.0269(5) Uani d . 1
H H4A 0.5198 0.6674 1.0142 0.032 Uiso calc R 1
H H4B 0.2398 0.6837 1.0012 0.032 Uiso calc R 1
C C5 0.4035(4) 0.61214(13) 0.91802(10) 0.0225(4) Uani d . 1
H H5A 0.5412 0.5673 0.9140 0.027 Uiso calc R 1
C C6 0.1797(4) 0.56209(13) 0.88957(9) 0.0195(4) Uani d . 1
H H6A 0.0459 0.6089 0.8925 0.023 Uiso calc R 1
C C7 0.2078(4) 0.53662(14) 0.81060(9) 0.0245(4) Uani d . 1
H H7A 0.1986 0.5957 0.7825 0.029 Uiso calc R 1
H H7B 0.3697 0.5098 0.8035 0.029 Uiso calc R 1
C C8 0.0260(5) 0.46691(15) 0.78064(10) 0.0269(5) Uani d . 1
H H8A 0.0621 0.4558 0.7298 0.032 Uiso calc R 1
H H8B -0.1353 0.4955 0.7836 0.032 Uiso calc R 1
C C9 0.0230(4) 0.37149(15) 0.81945(10) 0.0247(4) Uani d . 1
C C10 0.2609(4) 0.38836(12) 0.92316(9) 0.0163(4) Uani d . 1
H H10A 0.4306 0.4051 0.9343 0.020 Uiso calc R 1
C C11 0.1826(4) 0.32865(13) 1.04225(9) 0.0184(4) Uani d . 1
H H11A 0.1159 0.2713 1.0663 0.022 Uiso calc R 1
C C12 0.0176(4) 0.41122(14) 1.05737(9) 0.0200(4) Uani d . 1
H H12A -0.1444 0.3922 1.0400 0.024 Uiso calc R 1
C C13 0.4636(5) 0.70119(16) 0.87466(12) 0.0342(6) Uani d . 1
H H13A 0.6048 0.7321 0.8950 0.051 Uiso calc R 1
H H13B 0.3278 0.7450 0.8760 0.051 Uiso calc R 1
H H13C 0.4967 0.6833 0.8253 0.051 Uiso calc R 1
C C14 -0.0293(6) 0.28799(17) 0.77187(11) 0.0364(6) Uani d . 1
H H14A -0.0491 0.2310 0.8010 0.055 Uiso calc R 1
H H14B 0.1039 0.2788 0.7387 0.055 Uiso calc R 1
H H14C -0.1765 0.2999 0.7451 0.055 Uiso calc R 1
C C15 -0.0068(5) 0.42857(16) 1.13739(10) 0.0299(5) Uani d . 1
H H15A -0.0695 0.3715 1.1604 0.045 Uiso calc R 1
H H15B -0.1169 0.4814 1.1456 0.045 Uiso calc R 1
H H15C 0.1503 0.4439 1.1574 0.045 Uiso calc R 1

loop_
_atom_site_aniso_label
_atom_site_aniso_U_11
_atom_site_aniso_U_22
_atom_site_aniso_U_33
_atom_site_aniso_U_12
_atom_site_aniso_U_13
_atom_site_aniso_U_23
O1 0.0215(8) 0.0257(6) 0.0163(5) -0.0011(6) 0.0014(6) -0.0038(5)
O2 0.0211(7) 0.0181(6) 0.0168(6) -0.0022(6) -0.0012(6) 0.0004(5)
O3 0.0209(8) 0.0333(7) 0.0208(6) -0.0074(6) -0.0017(6) 0.0001(6)
O4 0.0142(7) 0.0317(7) 0.0228(6) 0.0013(6) -0.0024(5) -0.0013(6)
O5 0.0172(7) 0.0190(6) 0.0232(6) 0.0012(5) -0.0047(6) 0.0003(5)
C1 0.0132(9) 0.0230(8) 0.0171(8) 0.0018(7) -0.0005(7) -0.0016(7)
C2 0.0197(10) 0.0210(8) 0.0180(8) 0.0061(8) 0.0005(8) -0.0014(6)
C3 0.0315(12) 0.0206(8) 0.0194(8) -0.0016(9) -0.0056(9) 0.0010(7)
C4 0.0385(13) 0.0177(8) 0.0245(9) -0.0005(9) -0.0043(9) -0.0011(7)
C5 0.0267(11) 0.0185(8) 0.0223(8) -0.0003(8) -0.0016(8) 0.0033(7)
C6 0.0196(10) 0.0191(8) 0.0198(8) 0.0021(7) -0.0019(8) 0.0013(7)
C7 0.0299(12) 0.0257(9) 0.0179(8) -0.0017(9) 0.0000(8) 0.0036(7)
C8 0.0293(13) 0.0346(11) 0.0168(8) -0.0045(10) -0.0052(8) 0.0032(8)
C9 0.0245(11) 0.0323(10) 0.0175(8) -0.0066(9) -0.0010(8) -0.0005(8)
C10 0.0165(9) 0.0170(7) 0.0156(7) -0.0003(7) -0.0006(7) -0.0007(6)
C11 0.0160(9) 0.0230(8) 0.0161(7) -0.0023(8) -0.0016(7) 0.0020(7)
C12 0.0169(10) 0.0265(9) 0.0165(8) 0.0011(8) 0.0016(7) 0.0016(7)
C13 0.0446(15) 0.0275(10) 0.0304(10) -0.0116(11) -0.0032(11) 0.0058(9)
C14 0.0470(17) 0.0386(12) 0.0234(10) -0.0151(12) -0.0042(11) -0.0034(9)
C15 0.0351(14) 0.0370(11) 0.0177(9) 0.0037(10) 0.0051(9) -0.0001(8)

loop_
_atom_type_symbol
_atom_type_description
_atom_type_scat_dispersion_real
_atom_type_scat_dispersion_imag
_atom_type_scat_source
C C 0.0033 0.0000 'International Tables Vol C Tables 4.2.6.8 and 6.1.1.4'
H H 0.0000 0.0000 'International Tables Vol C Tables 4.2.6.8 and 6.1.1.4'
O O 0.0106 0.0000 'International Tables Vol C Tables 4.2.6.8 and 6.1.1.4'

loop_
_geom_angle_atom_site_label_1
_geom_angle_atom_site_label_2
_geom_angle_atom_site_label_3
_geom_angle
C10 O1 C9 113.35(15)
C10 O2 C11 116.08(13)
C9 O3 O4 108.29(14)
C1 O4 O3 111.82(13)
C11 O5 H5 109.5
O4 C1 C10 109.63(15)
O4 C1 C2 104.10(15)
C10 C1 C2 111.04(14)
O4 C1 C6 106.12(15)
C10 C1 C6 113.38(16)
C2 C1 C6 112.01(15)
C3 C2 C12 115.21(16)
C3 C2 C1 111.63(17)
C12 C2 C1 109.25(15)
C3 C2 H2A 106.8
C12 C2 H2A 106.8
C1 C2 H2A 106.8
C4 C3 C2 111.42(17)
C4 C3 H3A 109.3
C2 C3 H3A 109.3
C4 C3 H3B 109.3
C2 C3 H3B 109.3
H3A C3 H3B 108.0
C3 C4 C5 111.80(16)
C3 C4 H4A 109.3
C5 C4 H4A 109.3
C3 C4 H4B 109.3
C5 C4 H4B 109.3
H4A C4 H4B 107.9
C4 C5 C6 110.45(18)
C4 C5 C13 110.27(16)
C6 C5 C13 111.78(17)
C4 C5 H5A 108.1
C6 C5 H5A 108.1
C13 C5 H5A 108.1
C5 C6 C7 111.22(18)
C5 C6 C1 113.09(15)
C7 C6 C1 112.24(15)
C5 C6 H6A 106.6
C7 C6 H6A 106.6
C1 C6 H6A 106.6
C8 C7 C6 116.15(18)
C8 C7 H7A 108.2
C6 C7 H7A 108.2
C8 C7 H7B 108.2
C6 C7 H7B 108.2
H7A C7 H7B 107.4
C7 C8 C9 113.55(17)
C7 C8 H8A 108.9
C9 C8 H8A 108.9
C7 C8 H8B 108.9
C9 C8 H8B 108.9
H8A C8 H8B 107.7
O3 C9 O1 108.65(14)
O3 C9 C14 104.33(18)
O1 C9 C14 107.5(2)
O3 C9 C8 111.78(19)
O1 C9 C8 110.25(17)
C14 C9 C8 114.03(16)
O1 C10 O2 105.60(13)
O1 C10 C1 112.70(14)
O2 C10 C1 112.21(15)
O1 C10 H10A 108.7
O2 C10 H10A 108.7
C1 C10 H10A 108.7
O5 C11 O2 110.82(16)
O5 C11 C12 111.27(15)
O2 C11 C12 110.01(15)
O5 C11 H11A 108.2
O2 C11 H11A 108.2
C12 C11 H11A 108.2
C11 C12 C15 111.25(16)
C11 C12 C2 112.14(16)
C15 C12 C2 113.47(17)
C11 C12 H12A 106.5
C15 C12 H12A 106.5
C2 C12 H12A 106.5
C5 C13 H13A 109.5
C5 C13 H13B 109.5
H13A C13 H13B 109.5
C5 C13 H13C 109.5
H13A C13 H13C 109.5
H13B C13 H13C 109.5
C9 C14 H14A 109.5
C9 C14 H14B 109.5
H14A C14 H14B 109.5
C9 C14 H14C 109.5
H14A C14 H14C 109.5
H14B C14 H14C 109.5
C12 C15 H15A 109.5
C12 C15 H15B 109.5
H15A C15 H15B 109.5
C12 C15 H15C 109.5
H15A C15 H15C 109.5
H15B C15 H15C 109.5

loop_
_geom_bond_atom_site_label_1
_geom_bond_atom_site_label_2
_geom_bond_distance
O1 C10 1.407(2)
O1 C9 1.432(3)
O2 C10 1.431(2)
O2 C11 1.437(2)
O3 C9 1.414(3)
O3 O4 1.471(2)
O4 C1 1.457(2)
O5 C11 1.400(2)
O5 H5 0.8400
C1 C10 1.531(3)
C1 C2 1.546(2)
C1 C6 1.551(3)
C2 C3 1.535(3)
C2 C12 1.543(3)
C2 H2A 1.0000
C3 C4 1.519(3)
C3 H3A 0.9900
C3 H3B 0.9900
C4 C5 1.526(3)
C4 H4A 0.9900
C4 H4B 0.9900
C5 C6 1.533(3)
C5 C13 1.537(3)
C5 H5A 1.0000
C6 C7 1.536(3)
C6 H6A 1.0000
C7 C8 1.524(3)
C7 H7A 0.9900
C7 H7B 0.9900
C8 C9 1.533(3)
C8 H8A 0.9900
C8 H8B 0.9900
C9 C14 1.509(3)
C10 H10A 1.0000
C11 C12 1.514(3)
C11 H11A 1.0000
C12 C15 1.531(3)
C12 H12A 1.0000
C13 H13A 0.9800
C13 H13B 0.9800
C13 H13C 0.9800
C14 H14A 0.9800
C14 H14B 0.9800
C14 H14C 0.9800
C15 H15A 0.9800
C15 H15B 0.9800
C15 H15C 0.9800

loop_
_geom_hbond_atom_site_label_D
_geom_hbond_atom_site_label_H
_geom_hbond_atom_site_label_A
_geom_hbond_site_symmetry_A
_geom_hbond_distance_DH
_geom_hbond_distance_HA
_geom_hbond_distance_DA
_geom_hbond_angle_DHA
O5 H5 O2 4_557 0.84 1.95 2.7799(19) 168
C5 H5A O4 1_655 1.00 2.38 3.381(3) 175

loop_
_geom_torsion_atom_site_label_1
_geom_torsion_atom_site_label_2
_geom_torsion_atom_site_label_3
_geom_torsion_atom_site_label_4
_geom_torsion
C9 O3 O4 C1 -45.32(18)
O3 O4 C1 C10 -15.82(18)
O3 O4 C1 C2 -134.68(13)
O3 O4 C1 C6 106.97(15)
O4 C1 C2 C3 -164.53(15)
C10 C1 C2 C3 77.58(19)
C6 C1 C2 C3 -50.3(2)
O4 C1 C2 C12 66.88(19)
C10 C1 C2 C12 -51.0(2)
C6 C1 C2 C12 -178.90(17)
C12 C2 C3 C4 179.84(17)
C1 C2 C3 C4 54.5(2)
C2 C3 C4 C5 -58.2(3)
C3 C4 C5 C6 56.9(2)
C3 C4 C5 C13 -179.1(2)
C4 C5 C6 C7 179.67(16)
C13 C5 C6 C7 56.5(2)
C4 C5 C6 C1 -53.0(2)
C13 C5 C6 C1 -176.14(18)
O4 C1 C6 C5 163.26(15)
C10 C1 C6 C5 -76.35(19)
C2 C1 C6 C5 50.3(2)
O4 C1 C6 C7 -69.9(2)
C10 C1 C6 C7 50.5(2)
C2 C1 C6 C7 177.11(18)
C5 C6 C7 C8 166.05(18)
C1 C6 C7 C8 38.2(3)
C6 C7 C8 C9 -58.4(3)
O4 O3 C9 O1 73.30(18)
O4 O3 C9 C14 -172.27(16)
O4 O3 C9 C8 -48.58(19)
C10 O1 C9 O3 -32.1(2)
C10 O1 C9 C14 -144.41(16)
C10 O1 C9 C8 90.75(18)
C7 C8 C9 O3 96.3(2)
C7 C8 C9 O1 -24.6(2)
C7 C8 C9 C14 -145.6(2)
C9 O1 C10 O2 92.17(17)
C9 O1 C10 C1 -30.7(2)
C11 O2 C10 O1 -178.37(16)
C11 O2 C10 C1 -55.2(2)
O4 C1 C10 O1 56.06(19)
C2 C1 C10 O1 170.53(16)
C6 C1 C10 O1 -62.3(2)
O4 C1 C10 O2 -63.01(18)
C2 C1 C10 O2 51.5(2)
C6 C1 C10 O2 178.61(14)
C10 O2 C11 O5 -67.1(2)
C10 O2 C11 C12 56.3(2)
O5 C11 C12 C15 -60.2(2)
O2 C11 C12 C15 176.61(17)
O5 C11 C12 C2 68.1(2)
O2 C11 C12 C2 -55.1(2)
C3 C2 C12 C11 -72.8(2)
C1 C2 C12 C11 53.8(2)
C3 C2 C12 C15 54.3(2)
C1 C2 C12 C15 -179.07(18)

loop_
_cod_related_entry_id
_cod_related_entry_database
_cod_related_entry_code
1 ChemSpider 21195837
